data_4128185
loop_
_publ_author_name
'Palani, Vignesh'
'Hugelshofer, Cedric L.'
'Kevlishvili, Ilia'
'Liu, Peng'
'Sarpong, Richmond'

_publ_section_title
;
 A Short Synthesis of Delavatine A Unveils New Insights into
 Site-Selective Cross-Coupling of 3,5-Dibromo-2-pyrone.
;
_journal_issue 6
_journal_name_full 'Journal of the American Chemical Society'
_journal_page_first 2652
_journal_page_last 2660
_journal_paper_doi 10.1021/jacs.8b13012
_journal_volume 141
_journal_year 2019
_chemical_formula_moiety 'C41 H32 Br2 O2 P2 Pd'
_chemical_formula_sum 'C45 H40 Br2 O4 P2 Pd'
_chemical_formula_weight 972.93
_space_group_crystal_system monoclinic
_space_group_IT_number 14
_space_group_name_Hall '-P 2yn'
_space_group_name_H-M_alt 'P 1 21/n 1'
_symmetry_space_group_name_Hall '-P 2yn'
_symmetry_space_group_name_H-M 'P 1 21/n 1'
_atom_sites_solution_hydrogens geom
_atom_sites_solution_primary dual
_audit_creation_method SHELXL-2014/7
_cell_angle_alpha 90
_cell_angle_beta 95.68
_cell_angle_gamma 90
_cell_formula_units_Z 4
_cell_length_a 18.10790(10)
_cell_length_b 11.43610(10)
_cell_length_c 19.93480(10)
_cell_measurement_reflns_used 67015
_cell_measurement_temperature 100(2)
_cell_measurement_theta_max 78.3700
_cell_measurement_theta_min 4.4340
_cell_volume 4107.90(5)
_computing_cell_refinement 'CrysAlisPro 1.171.39.46e (Rigaku OD, 2018)'
_computing_data_collection 'CrysAlisPro 1.171.39.46e (Rigaku OD, 2018)'
_computing_data_reduction 'CrysAlisPro 1.171.39.46e (Rigaku OD, 2018)'
_computing_molecular_graphics 'Olex2 (Dolomanov et al., 2009)'
_computing_publication_material 'Olex2 (Dolomanov et al., 2009)'
_computing_structure_refinement 'SHELXL-2014/7 (Sheldrick, 2014)'
_computing_structure_solution 'ShelXT (Sheldrick, 2015)'
_diffrn_ambient_temperature 100(2)
_diffrn_measured_fraction_theta_full 1.000
_diffrn_measured_fraction_theta_max 1.000
_diffrn_measurement_device_type 'ROD, Synergy Custom DW system, Pilatus 200K'
_diffrn_measurement_method '\w scans'
_diffrn_radiation_type CuK\a
_diffrn_radiation_wavelength 1.54184
_diffrn_reflns_av_R_equivalents 0.0609
_diffrn_reflns_av_unetI/netI 0.0202
_diffrn_reflns_Laue_measured_fraction_full 1.000
_diffrn_reflns_Laue_measured_fraction_max 1.000
_diffrn_reflns_limit_h_max 22
_diffrn_reflns_limit_h_min -22
_diffrn_reflns_limit_k_max 14
_diffrn_reflns_limit_k_min -14
_diffrn_reflns_limit_l_max 24
_diffrn_reflns_limit_l_min -24
_diffrn_reflns_number 120390
_diffrn_reflns_point_group_measured_fraction_full 1.000
_diffrn_reflns_point_group_measured_fraction_max 1.000
_diffrn_reflns_theta_full 74.000
_diffrn_reflns_theta_max 74.504
_diffrn_reflns_theta_min 3.146
_diffrn_source 'Rotating-anode X-ray tube'
_exptl_absorpt_coefficient_mu 6.996
_exptl_absorpt_correction_T_max 1.00000
_exptl_absorpt_correction_T_min 0.75414
_exptl_absorpt_correction_type multi-scan
_exptl_absorpt_process_details
;
Olex2 1.2-ac3
(compiled 2017.08.10 svn.r3458 for OlexSys, GUI svn.r5381)
;
_exptl_crystal_colour yellow
_exptl_crystal_density_diffrn 1.573
_exptl_crystal_description plate
_exptl_crystal_F_000 1952
_exptl_crystal_size_max 0.090
_exptl_crystal_size_mid 0.090
_exptl_crystal_size_min 0.040
_refine_diff_density_max 2.007
_refine_diff_density_min -4.327
_refine_diff_density_rms 0.202
_refine_ls_extinction_method none
_refine_ls_goodness_of_fit_ref 1.070
_refine_ls_hydrogen_treatment constr
_refine_ls_matrix_type full
_refine_ls_number_parameters 433
_refine_ls_number_reflns 8404
_refine_ls_number_restraints 0
_refine_ls_restrained_S_all 1.070
_refine_ls_R_factor_all 0.0694
_refine_ls_R_factor_gt 0.0676
_refine_ls_shift/su_max 0.001
_refine_ls_shift/su_mean 0.000
_refine_ls_structure_factor_coef Fsqd
_refine_ls_weighting_details 'w=1/[\s^2^(Fo^2^)+(0.1255P)^2^+30.2317P] where P=(Fo^2^+2Fc^2^)/3'
_refine_ls_weighting_scheme calc
_refine_ls_wR_factor_gt 0.2063
_refine_ls_wR_factor_ref 0.2080
_reflns_Friedel_coverage 0.000
_reflns_number_gt 7935
_reflns_number_total 8404
_reflns_threshold_expression 'I > 2\s(I)'
_cod_data_source_file ja8b13012_si_002.cif
_cod_data_source_block VP4_090
_cod_original_cell_volume 4107.89(5)
_cod_database_code 4128185
_shelx_shelxl_version_number 2014/7
_shelx_space_group_comment
;
The symmetry employed for this shelxl refinement is uniquely defined
by the following loop, which should always be used as a source of
symmetry information in preference to the above space-group names.
They are only intended as comments.
;
_shelx_estimated_absorpt_t_min 0.572
_shelx_estimated_absorpt_t_max 0.767

loop_
_space_group_symop_operation_xyz
'x, y, z'
'-x+1/2, y+1/2, -z+1/2'
'-x, -y, -z'
'x-1/2, -y-1/2, z-1/2'

loop_
_atom_site_label
_atom_site_type_symbol
_atom_site_fract_x
_atom_site_fract_y
_atom_site_fract_z
_atom_site_U_iso_or_equiv
_atom_site_adp_type
_atom_site_occupancy
_atom_site_site_symmetry_order
_atom_site_calc_flag
_atom_site_refinement_flags_posn
_atom_site_refinement_flags_adp
Pd1 Pd 0.46905(2) 0.62851(3) 0.33683(2) 0.01905(15) Uani 1 1 d . .
Br1 Br 0.52497(5) 0.66286(8) 0.45166(4) 0.0485(2) Uani 1 1 d . .
Br2 Br 0.38760(5) 0.71105(7) 0.04908(3) 0.0409(2) Uani 1 1 d . .
P1 P 0.58207(8) 0.56442(13) 0.30442(7) 0.0222(3) Uani 1 1 d . .
P2 P 0.35816(7) 0.71772(11) 0.35695(7) 0.0188(3) Uani 1 1 d . .
O1 O 0.3648(3) 0.4319(4) 0.1734(2) 0.0321(10) Uani 1 1 d . .
O2 O 0.3483(3) 0.4475(5) 0.0629(2) 0.0455(13) Uani 1 1 d . .
C1 C 0.6522(4) 0.6765(6) 0.3271(3) 0.0334(14) Uani 1 1 d . .
C2 C 0.6292(5) 0.7920(7) 0.3211(5) 0.0476(19) Uani 1 1 d . .
H2 H 0.5787 0.8090 0.3069 0.057 Uiso 1 1 calc R U
C3 C 0.6788(6) 0.8831(8) 0.3357(5) 0.064(3) Uani 1 1 d . .
H3 H 0.6628 0.9621 0.3308 0.077 Uiso 1 1 calc R U
C4 C 0.7531(5) 0.8568(9) 0.3580(4) 0.057(3) Uani 1 1 d . .
H4 H 0.7875 0.9181 0.3696 0.068 Uiso 1 1 calc R U
C5 C 0.7759(5) 0.7428(11) 0.3630(4) 0.063(3) Uani 1 1 d . .
H5 H 0.8263 0.7255 0.3776 0.076 Uiso 1 1 calc R U
C6 C 0.7257(4) 0.6511(8) 0.3468(4) 0.0435(18) Uani 1 1 d . .
H6 H 0.7422 0.5722 0.3494 0.052 Uiso 1 1 calc R U
C7 C 0.5851(3) 0.5451(5) 0.2138(3) 0.0253(11) Uani 1 1 d . .
C8 C 0.6101(3) 0.6330(6) 0.1735(3) 0.0294(13) Uani 1 1 d . .
H8 H 0.6307 0.7026 0.1934 0.035 Uiso 1 1 calc R U
C9 C 0.6048(4) 0.6187(7) 0.1035(4) 0.0370(15) Uani 1 1 d . .
H9 H 0.6227 0.6784 0.0762 0.044 Uiso 1 1 calc R U
C10 C 0.5741(4) 0.5197(7) 0.0741(3) 0.0383(15) Uani 1 1 d . .
H10 H 0.5698 0.5118 0.0264 0.046 Uiso 1 1 calc R U
C11 C 0.5494(4) 0.4313(6) 0.1132(3) 0.0343(14) Uani 1 1 d . .
H11 H 0.5284 0.3623 0.0927 0.041 Uiso 1 1 calc R U
C12 C 0.5554(4) 0.4438(6) 0.1835(3) 0.0309(13) Uani 1 1 d . .
H12 H 0.5390 0.3825 0.2107 0.037 Uiso 1 1 calc R U
C13 C 0.6163(3) 0.4263(6) 0.3394(3) 0.0263(12) Uani 1 1 d . .
C14 C 0.6732(4) 0.3666(6) 0.3124(4) 0.0366(15) Uani 1 1 d . .
H14 H 0.6943 0.3981 0.2745 0.044 Uiso 1 1 calc R U
C15 C 0.6996(4) 0.2616(7) 0.3400(4) 0.0443(17) Uani 1 1 d . .
H15 H 0.7383 0.2211 0.3209 0.053 Uiso 1 1 calc R U
C16 C 0.6691(4) 0.2154(6) 0.3960(3) 0.0383(15) Uani 1 1 d . .
H16 H 0.6878 0.1445 0.4158 0.046 Uiso 1 1 calc R U
C17 C 0.6113(4) 0.2735(5) 0.4226(3) 0.0287(12) Uani 1 1 d . .
H17 H 0.5897 0.2413 0.4600 0.034 Uiso 1 1 calc R U
C18 C 0.5853(3) 0.3782(5) 0.3948(3) 0.0233(11) Uani 1 1 d . .
H18 H 0.5460 0.4178 0.4135 0.028 Uiso 1 1 calc R U
C19 C 0.3735(4) 0.8602(5) 0.3970(3) 0.0267(12) Uani 1 1 d . .
C20 C 0.3214(4) 0.9097(6) 0.4357(3) 0.0356(15) Uani 1 1 d . .
H20 H 0.2763 0.8700 0.4408 0.043 Uiso 1 1 calc R U
C21 C 0.3360(6) 1.0182(6) 0.4670(3) 0.049(2) Uani 1 1 d . .
H21 H 0.3003 1.0520 0.4930 0.058 Uiso 1 1 calc R U
C22 C 0.3998(6) 1.0744(6) 0.4604(4) 0.057(3) Uani 1 1 d . .
H22 H 0.4094 1.1472 0.4826 0.068 Uiso 1 1 calc R U
C23 C 0.4516(5) 1.0276(6) 0.4218(5) 0.057(3) Uani 1 1 d . .
H23 H 0.4965 1.0686 0.4170 0.068 Uiso 1 1 calc R U
C24 C 0.4384(4) 0.9202(6) 0.3896(4) 0.0423(17) Uani 1 1 d . .
H24 H 0.4739 0.8883 0.3628 0.051 Uiso 1 1 calc R U
C25 C 0.3015(3) 0.6337(5) 0.4090(3) 0.0218(11) Uani 1 1 d . .
C26 C 0.3332(3) 0.5419(5) 0.4481(3) 0.0222(11) Uani 1 1 d . .
H26 H 0.3841 0.5233 0.4464 0.027 Uiso 1 1 calc R U
C27 C 0.2912(3) 0.4778(5) 0.4891(3) 0.0274(12) Uani 1 1 d . .
H27 H 0.3134 0.4153 0.5152 0.033 Uiso 1 1 calc R U
C28 C 0.2173(4) 0.5036(6) 0.4927(3) 0.0333(13) Uani 1 1 d . .
H28 H 0.1890 0.4589 0.5211 0.040 Uiso 1 1 calc R U
C29 C 0.1841(4) 0.5958(6) 0.4546(3) 0.0343(14) Uani 1 1 d . .
H29 H 0.1332 0.6136 0.4571 0.041 Uiso 1 1 calc R U
C30 C 0.2256(3) 0.6612(6) 0.4131(3) 0.0280(12) Uani 1 1 d . .
H30 H 0.2032 0.7242 0.3874 0.034 Uiso 1 1 calc R U
C31 C 0.2979(3) 0.7467(5) 0.2797(3) 0.0210(10) Uani 1 1 d . .
C32 C 0.2491(3) 0.6593(5) 0.2533(3) 0.0255(11) Uani 1 1 d . .
H32 H 0.2418 0.5912 0.2791 0.031 Uiso 1 1 calc R U
C33 C 0.2115(4) 0.6720(6) 0.1898(3) 0.0299(13) Uani 1 1 d . .
H33 H 0.1784 0.6126 0.1722 0.036 Uiso 1 1 calc R U
C34 C 0.2220(4) 0.7702(5) 0.1522(3) 0.0273(12) Uani 1 1 d . .
H34 H 0.1961 0.7785 0.1086 0.033 Uiso 1 1 calc R U
C35 C 0.2703(3) 0.8573(5) 0.1777(3) 0.0254(12) Uani 1 1 d . .
H35 H 0.2778 0.9252 0.1517 0.030 Uiso 1 1 calc R U
C36 C 0.3078(3) 0.8445(5) 0.2418(3) 0.0231(11) Uani 1 1 d . .
H36 H 0.3406 0.9043 0.2594 0.028 Uiso 1 1 calc R U
C37 C 0.4219(3) 0.5806(5) 0.2451(3) 0.0238(11) Uani 1 1 d . .
C38 C 0.3917(3) 0.4728(6) 0.2359(3) 0.0279(12) Uani 1 1 d . .
H38 H 0.3891 0.4237 0.2740 0.033 Uiso 1 1 calc R U
C39 C 0.3670(4) 0.4959(6) 0.1160(3) 0.0329(13) Uani 1 1 d . .
C40 C 0.3929(4) 0.6149(6) 0.1266(3) 0.0286(12) Uani 1 1 d . .
C41 C 0.4212(3) 0.6550(5) 0.1874(3) 0.0246(11) Uani 1 1 d . .
H41 H 0.4405 0.7322 0.1918 0.030 Uiso 1 1 calc R U

loop_
_atom_site_aniso_label
_atom_site_aniso_U_11
_atom_site_aniso_U_22
_atom_site_aniso_U_33
_atom_site_aniso_U_23
_atom_site_aniso_U_13
_atom_site_aniso_U_12
Pd1 0.0232(2) 0.0176(2) 0.0162(2) -0.00058(13) 0.00108(15) -0.00146(13)
Br1 0.0523(5) 0.0480(5) 0.0447(5) -0.0033(4) 0.0015(4) -0.0006(4)
Br2 0.0573(5) 0.0431(4) 0.0227(3) 0.0053(3) 0.0058(3) 0.0084(3)
P1 0.0232(6) 0.0252(7) 0.0182(6) 0.0002(5) 0.0032(5) -0.0025(5)
P2 0.0243(6) 0.0150(6) 0.0166(6) -0.0015(5) -0.0010(5) -0.0002(5)
O1 0.040(2) 0.030(2) 0.027(2) -0.0067(18) 0.0055(18) -0.0104(19)
O2 0.058(3) 0.051(3) 0.027(2) -0.013(2) 0.003(2) -0.017(3)
C1 0.037(3) 0.045(4) 0.020(3) -0.004(3) 0.011(2) -0.017(3)
C2 0.045(4) 0.039(4) 0.063(5) -0.015(4) 0.024(4) -0.013(3)
C3 0.076(6) 0.048(5) 0.077(7) -0.027(4) 0.045(5) -0.035(5)
C4 0.062(5) 0.076(6) 0.035(4) -0.013(4) 0.017(4) -0.047(5)
C5 0.046(4) 0.099(8) 0.040(4) 0.024(5) -0.011(3) -0.042(5)
C6 0.038(4) 0.057(5) 0.033(4) 0.018(3) -0.008(3) -0.016(3)
C7 0.025(3) 0.031(3) 0.019(3) 0.000(2) 0.003(2) 0.003(2)
C8 0.028(3) 0.034(3) 0.027(3) 0.004(2) 0.005(2) 0.001(2)
C9 0.037(3) 0.047(4) 0.028(3) 0.011(3) 0.011(3) 0.005(3)
C10 0.037(3) 0.055(4) 0.022(3) 0.000(3) 0.003(3) 0.013(3)
C11 0.039(3) 0.038(4) 0.026(3) -0.008(3) 0.000(3) 0.007(3)
C12 0.036(3) 0.034(3) 0.023(3) -0.001(2) 0.005(2) -0.001(3)
C13 0.029(3) 0.032(3) 0.018(3) 0.001(2) 0.002(2) -0.001(2)
C14 0.035(3) 0.049(4) 0.027(3) 0.006(3) 0.009(3) 0.012(3)
C15 0.044(4) 0.051(4) 0.038(4) 0.001(3) 0.006(3) 0.021(3)
C16 0.050(4) 0.035(4) 0.029(3) 0.002(3) 0.000(3) 0.014(3)
C17 0.040(3) 0.027(3) 0.019(3) 0.000(2) 0.000(2) -0.001(2)
C18 0.029(3) 0.021(3) 0.019(3) -0.004(2) 0.002(2) 0.000(2)
C19 0.038(3) 0.018(3) 0.021(3) 0.000(2) -0.011(2) 0.001(2)
C20 0.060(4) 0.019(3) 0.027(3) -0.003(2) 0.001(3) 0.005(3)
C21 0.094(6) 0.025(3) 0.023(3) -0.007(3) -0.012(3) 0.018(4)
C22 0.094(7) 0.019(3) 0.047(4) -0.010(3) -0.045(5) 0.006(4)
C23 0.056(5) 0.019(3) 0.087(6) -0.005(4) -0.040(5) -0.001(3)
C24 0.034(3) 0.024(3) 0.065(5) -0.001(3) -0.017(3) 0.000(3)
C25 0.031(3) 0.018(3) 0.016(2) -0.0043(19) -0.001(2) 0.001(2)
C26 0.026(3) 0.019(2) 0.021(3) -0.003(2) -0.003(2) -0.003(2)
C27 0.036(3) 0.028(3) 0.017(3) 0.000(2) -0.003(2) -0.004(2)
C28 0.040(3) 0.038(3) 0.022(3) 0.001(3) 0.008(2) -0.007(3)
C29 0.032(3) 0.042(4) 0.030(3) 0.000(3) 0.006(2) 0.004(3)
C30 0.028(3) 0.032(3) 0.024(3) 0.000(2) 0.004(2) 0.005(2)
C31 0.025(3) 0.018(2) 0.019(2) -0.004(2) -0.001(2) 0.000(2)
C32 0.035(3) 0.019(3) 0.022(3) 0.000(2) -0.001(2) -0.006(2)
C33 0.034(3) 0.028(3) 0.026(3) -0.002(2) -0.004(2) -0.004(2)
C34 0.037(3) 0.027(3) 0.017(3) -0.001(2) -0.003(2) 0.003(2)
C35 0.035(3) 0.019(3) 0.021(3) 0.000(2) 0.000(2) 0.003(2)
C36 0.031(3) 0.016(2) 0.021(3) -0.002(2) 0.000(2) -0.001(2)
C37 0.024(3) 0.025(3) 0.022(3) -0.003(2) 0.003(2) -0.001(2)
C38 0.034(3) 0.030(3) 0.020(3) -0.006(2) 0.002(2) -0.007(2)
C39 0.033(3) 0.039(4) 0.027(3) -0.003(3) 0.006(2) -0.003(3)
C40 0.031(3) 0.035(3) 0.020(3) 0.000(2) 0.006(2) 0.002(2)
C41 0.026(3) 0.026(3) 0.022(3) -0.001(2) 0.002(2) 0.001(2)

loop_
_atom_type_symbol
_atom_type_description
_atom_type_scat_dispersion_real
_atom_type_scat_dispersion_imag
_atom_type_scat_source
C C 0.0181 0.0091 'International Tables Vol C Tables 4.2.6.8 and 6.1.1.4'
H H 0.0000 0.0000 'International Tables Vol C Tables 4.2.6.8 and 6.1.1.4'
Br Br -0.6763 1.2805 'International Tables Vol C Tables 4.2.6.8 and 6.1.1.4'
O O 0.0492 0.0322 'International Tables Vol C Tables 4.2.6.8 and 6.1.1.4'
P P 0.2955 0.4335 'International Tables Vol C Tables 4.2.6.8 and 6.1.1.4'
Pd Pd 0.1215 3.9337 'International Tables Vol C Tables 4.2.6.8 and 6.1.1.4'

loop_
_geom_angle_atom_site_label_1
_geom_angle_atom_site_label_2
_geom_angle_atom_site_label_3
_geom_angle
C37 Pd1 P2 88.86(16)
C37 Pd1 P1 88.16(16)
P2 Pd1 P1 170.57(5)
C37 Pd1 Br1 173.36(17)
P2 Pd1 Br1 93.03(4)
P1 Pd1 Br1 90.94(4)
C13 P1 C7 103.4(3)
C13 P1 C1 108.3(3)
C7 P1 C1 103.9(3)
C13 P1 Pd1 116.5(2)
C7 P1 Pd1 115.24(19)
C1 P1 Pd1 108.6(2)
C25 P2 C19 107.1(3)
C25 P2 C31 104.8(3)
C19 P2 C31 105.0(3)
C25 P2 Pd1 114.55(19)
C19 P2 Pd1 111.8(2)
C31 P2 Pd1 112.84(18)
C39 O1 C38 122.7(5)
C6 C1 C2 119.9(7)
C6 C1 P1 123.3(6)
C2 C1 P1 116.8(6)
C1 C2 C3 120.9(9)
C1 C2 H2 119.5
C3 C2 H2 119.5
C2 C3 C4 119.0(9)
C2 C3 H3 120.5
C4 C3 H3 120.5
C5 C4 C3 119.9(7)
C5 C4 H4 120.0
C3 C4 H4 120.0
C4 C5 C6 120.7(9)
C4 C5 H5 119.6
C6 C5 H5 119.6
C1 C6 C5 119.5(9)
C1 C6 H6 120.3
C5 C6 H6 120.3
C12 C7 C8 119.0(6)
C12 C7 P1 118.8(5)
C8 C7 P1 121.9(5)
C7 C8 C9 119.9(6)
C7 C8 H8 120.0
C9 C8 H8 120.0
C10 C9 C8 120.7(6)
C10 C9 H9 119.7
C8 C9 H9 119.7
C9 C10 C11 120.3(6)
C9 C10 H10 119.9
C11 C10 H10 119.9
C10 C11 C12 119.6(6)
C10 C11 H11 120.2
C12 C11 H11 120.2
C7 C12 C11 120.5(6)
C7 C12 H12 119.8
C11 C12 H12 119.8
C14 C13 C18 118.9(6)
C14 C13 P1 121.3(5)
C18 C13 P1 119.8(5)
C15 C14 C13 120.8(6)
C15 C14 H14 119.6
C13 C14 H14 119.6
C14 C15 C16 119.8(7)
C14 C15 H15 120.1
C16 C15 H15 120.1
C17 C16 C15 119.8(6)
C17 C16 H16 120.1
C15 C16 H16 120.1
C18 C17 C16 120.1(6)
C18 C17 H17 119.9
C16 C17 H17 119.9
C17 C18 C13 120.5(6)
C17 C18 H18 119.7
C13 C18 H18 119.7
C24 C19 C20 119.0(6)
C24 C19 P2 119.4(5)
C20 C19 P2 121.5(5)
C19 C20 C21 119.9(7)
C19 C20 H20 120.1
C21 C20 H20 120.1
C22 C21 C20 120.5(8)
C22 C21 H21 119.8
C20 C21 H21 119.8
C21 C22 C23 120.6(7)
C21 C22 H22 119.7
C23 C22 H22 119.7
C22 C23 C24 120.1(8)
C22 C23 H23 119.9
C24 C23 H23 119.9
C19 C24 C23 119.9(8)
C19 C24 H24 120.1
C23 C24 H24 120.1
C26 C25 C30 118.8(5)
C26 C25 P2 119.7(5)
C30 C25 P2 121.5(4)
C27 C26 C25 120.6(6)
C27 C26 H26 119.7
C25 C26 H26 119.7
C28 C27 C26 120.7(6)
C28 C27 H27 119.6
C26 C27 H27 119.6
C27 C28 C29 120.0(6)
C27 C28 H28 120.0
C29 C28 H28 120.0
C30 C29 C28 120.0(6)
C30 C29 H29 120.0
C28 C29 H29 120.0
C29 C30 C25 119.8(6)
C29 C30 H30 120.1
C25 C30 H30 120.1
C36 C31 C32 119.1(5)
C36 C31 P2 120.9(4)
C32 C31 P2 119.3(4)
C33 C32 C31 120.3(5)
C33 C32 H32 119.9
C31 C32 H32 119.9
C34 C33 C32 120.2(6)
C34 C33 H33 119.9
C32 C33 H33 119.9
C33 C34 C35 120.1(5)
C33 C34 H34 120.0
C35 C34 H34 120.0
C34 C35 C36 119.5(5)
C34 C35 H35 120.2
C36 C35 H35 120.2
C31 C36 C35 120.8(5)
C31 C36 H36 119.6
C35 C36 H36 119.6
C38 C37 C41 117.5(5)
C38 C37 Pd1 120.0(4)
C41 C37 Pd1 122.5(4)
C37 C38 O1 122.4(6)
C37 C38 H38 118.8
O1 C38 H38 118.8
O2 C39 O1 117.3(6)
O2 C39 C40 127.9(6)
O1 C39 C40 114.8(5)
C41 C40 C39 122.6(6)
C41 C40 Br2 121.3(5)
C39 C40 Br2 116.0(5)
C40 C41 C37 119.5(6)
C40 C41 H41 120.2
C37 C41 H41 120.2

loop_
_geom_bond_atom_site_label_1
_geom_bond_atom_site_label_2
_geom_bond_distance
Pd1 C37 2.016(6)
Pd1 P2 2.3223(14)
Pd1 P1 2.3250(14)
Pd1 Br1 2.4415(9)
Br2 C40 1.891(6)
P1 C13 1.811(6)
P1 C7 1.826(6)
P1 C1 1.830(7)
P2 C25 1.807(6)
P2 C19 1.823(6)
P2 C31 1.827(6)
O1 C39 1.362(8)
O1 C38 1.375(7)
O2 C39 1.212(8)
C1 C6 1.381(10)
C1 C2 1.386(11)
C2 C3 1.388(11)
C2 H2 0.9500
C3 C4 1.408(16)
C3 H3 0.9500
C4 C5 1.368(16)
C4 H4 0.9500
C5 C6 1.405(11)
C5 H5 0.9500
C6 H6 0.9500
C7 C12 1.390(9)
C7 C8 1.391(9)
C8 C9 1.397(9)
C8 H8 0.9500
C9 C10 1.368(11)
C9 H9 0.9500
C10 C11 1.380(11)
C10 H10 0.9500
C11 C12 1.402(9)
C11 H11 0.9500
C12 H12 0.9500
C13 C14 1.388(9)
C13 C18 1.402(8)
C14 C15 1.387(10)
C14 H14 0.9500
C15 C16 1.396(11)
C15 H15 0.9500
C16 C17 1.388(10)
C16 H16 0.9500
C17 C18 1.382(8)
C17 H17 0.9500
C18 H18 0.9500
C19 C24 1.381(10)
C19 C20 1.395(10)
C20 C21 1.402(9)
C20 H20 0.9500
C21 C22 1.340(14)
C21 H21 0.9500
C22 C23 1.381(14)
C22 H22 0.9500
C23 C24 1.395(10)
C23 H23 0.9500
C24 H24 0.9500
C25 C26 1.396(8)
C25 C30 1.421(8)
C26 C27 1.381(8)
C26 H26 0.9500
C27 C28 1.378(9)
C27 H27 0.9500
C28 C29 1.400(10)
C28 H28 0.9500
C29 C30 1.390(9)
C29 H29 0.9500
C30 H30 0.9500
C31 C36 1.372(8)
C31 C32 1.401(8)
C32 C33 1.384(8)
C32 H32 0.9500
C33 C34 1.375(9)
C33 H33 0.9500
C34 C35 1.390(9)
C34 H34 0.9500
C35 C36 1.393(8)
C35 H35 0.9500
C36 H36 0.9500
C37 C38 1.353(8)
C37 C41 1.431(8)
C38 H38 0.9500
C39 C40 1.448(9)
C40 C41 1.349(9)
C41 H41 0.9500
